data_7218476
loop_
_publ_author_name
'Lieffrig, Julien'
'Niassy, Arnode G.'
'Jeannin, Olivier'
'Fourmigu\'e, Marc'

_publ_section_title
;
 Halogen-bonded halide networks from chiral neutral spacers
;
_journal_issue 1
_journal_name_full CrystEngComm
_journal_page_first 50
_journal_paper_doi 10.1039/C4CE01935K
_journal_volume 17
_journal_year 2015
_chemical_absolute_configuration syn
_chemical_formula_moiety 'C16 H8 F8 I2 O2, C6 H15 S, I'
_chemical_formula_sum 'C22 H23 F8 I3 O2 S'
_chemical_formula_weight 884.16
_chemical_name_systematic
; 
6,6'-(((2R,3R)-butane-2,3-diyl)bis(oxy))
bis(1,2,4,5-tetrafluoro-3-iodobenzene),
triethylsulfonium iodide
;
_space_group_IT_number 18
_symmetry_cell_setting orthorhombic
_symmetry_space_group_name_Hall 'P 2bc 2'
_symmetry_space_group_name_H-M 'P 2 21 21'
_atom_sites_solution_hydrogens geom
_atom_sites_solution_primary direct
_atom_sites_solution_secondary difmap
_audit_creation_method SHELXL-97
_cell_angle_alpha 90.00
_cell_angle_beta 90.00
_cell_angle_gamma 90.00
_cell_formula_units_Z 4
_cell_length_a 11.5706(4)
_cell_length_b 15.5144(5)
_cell_length_c 16.0571(6)
_cell_measurement_reflns_used 9684
_cell_measurement_temperature 150(2)
_cell_measurement_theta_max 27.42
_cell_measurement_theta_min 2.54
_cell_volume 2882.42(17)
_computing_cell_refinement 'Bruker SMART (Bruker, 2002)'
_computing_data_collection 'Bruker SAINT (Bruker, 2002)'
_computing_data_reduction 'Bruker SAINT (Bruker, 2002)'
_computing_molecular_graphics 'Ortep-3 for Windows (Farrugia, 1997)'
_computing_publication_material 'WinGX publication routines (Farrugia, 1999)'
_computing_structure_refinement 'SHELXL-97 (Sheldrick, 1997)'
_computing_structure_solution 'SIR97 (ALtomare et al., 1999))'
_diffrn_ambient_temperature 150(2)
_diffrn_detector 'CCD plate'
_diffrn_measured_fraction_theta_full 0.999
_diffrn_measured_fraction_theta_max 0.999
_diffrn_measurement_device_type 'APEXII, Bruker-AXS'
_diffrn_measurement_method 'CCD rotation images, thin slices'
_diffrn_radiation_monochromator graphite
_diffrn_radiation_probe x-ray
_diffrn_radiation_type MoK\a
_diffrn_radiation_wavelength 0.71073
_diffrn_reflns_av_R_equivalents 0.0301
_diffrn_reflns_av_sigmaI/netI 0.0273
_diffrn_reflns_limit_h_max 13
_diffrn_reflns_limit_h_min -15
_diffrn_reflns_limit_k_max 19
_diffrn_reflns_limit_k_min -20
_diffrn_reflns_limit_l_max 20
_diffrn_reflns_limit_l_min -18
_diffrn_reflns_number 25659
_diffrn_reflns_theta_full 27.47
_diffrn_reflns_theta_max 27.47
_diffrn_reflns_theta_min 1.76
_exptl_absorpt_coefficient_mu 3.395
_exptl_absorpt_correction_T_max 0.665
_exptl_absorpt_correction_T_min 0.571
_exptl_absorpt_correction_type multi-scan
_exptl_absorpt_process_details
;
  [Sheldrick, G.M. (2002). SADABS Bruker AXS Inc., Madison, Wisconsin, USA]
;
_exptl_crystal_colour colorless
_exptl_crystal_density_diffrn 2.037
_exptl_crystal_density_method 'not measured'
_exptl_crystal_description prism
_exptl_crystal_F_000 1672
_exptl_crystal_size_max 0.31
_exptl_crystal_size_mid 0.14
_exptl_crystal_size_min 0.12
_refine_diff_density_max 0.937
_refine_diff_density_min -1.616
_refine_diff_density_rms 0.183
_refine_ls_abs_structure_details 'Flack H D (1983), Acta Cryst. A39, 876-881'
_refine_ls_abs_structure_Flack 0.17(7)
_refine_ls_extinction_method none
_refine_ls_goodness_of_fit_ref 1.134
_refine_ls_hydrogen_treatment constr
_refine_ls_matrix_type full
_refine_ls_number_parameters 339
_refine_ls_number_reflns 6604
_refine_ls_number_restraints 12
_refine_ls_restrained_S_all 1.137
_refine_ls_R_factor_all 0.0724
_refine_ls_R_factor_gt 0.0518
_refine_ls_shift/su_max 0.002
_refine_ls_shift/su_mean 0.000
_refine_ls_structure_factor_coef Fsqd
_refine_ls_weighting_details 'calc w=1/[\s^2^(Fo^2^)+(0.0552P)^2^+15.8984P] where P=(Fo^2^+2Fc^2^)/3'
_refine_ls_weighting_scheme calc
_refine_ls_wR_factor_gt 0.1416
_refine_ls_wR_factor_ref 0.1641
_reflns_number_gt 5063
_reflns_number_total 6604
_reflns_threshold_expression >2sigma(I)
_cod_data_source_file c4ce01935k1.cif
_cod_data_source_block RR1-Et3SI
_cod_depositor_comments 'Adding full bibliography for 7218474--7218479.cif.'
_cod_database_code 7218476

loop_
_symmetry_equiv_pos_as_xyz
'x, y, z'
'-x, -y+1/2, z+1/2'
'x, -y, -z'
'-x, y+1/2, -z+1/2'

loop_
_atom_site_label
_atom_site_type_symbol
_atom_site_fract_x
_atom_site_fract_y
_atom_site_fract_z
_atom_site_U_iso_or_equiv
_atom_site_adp_type
_atom_site_occupancy
_atom_site_symmetry_multiplicity
_atom_site_calc_flag
_atom_site_refinement_flags
_atom_site_disorder_assembly
_atom_site_disorder_group
C1 C 2.1157(10) 1.5181(8) 0.0948(9) 0.071(4) Uani 1 1 d . . .
H1A H 2.1090 1.5582 0.1401 0.106 Uiso 1 1 calc R . .
H1B H 2.1872 1.5277 0.0660 0.106 Uiso 1 1 calc R . .
H1C H 2.1142 1.4603 0.1162 0.106 Uiso 1 1 calc R . .
C2 C 2.0158(7) 1.5307(6) 0.0351(7) 0.051(3) Uani 1 1 d . . .
H2 H 1.9440 1.5221 0.0665 0.061 Uiso 1 1 calc R . .
C3 C 1.9206(7) 1.6651(5) 0.0152(6) 0.0314(19) Uani 1 1 d . . .
C4 C 1.8792(12) 1.6990(8) 0.0810(10) 0.056(4) Uani 1 1 d . . .
C5 C 1.7825(13) 1.7538(10) 0.0785(10) 0.065(4) Uani 1 1 d . . .
C6 C 1.7299(7) 1.7761(5) 0.0135(7) 0.037(2) Uani 1 1 d . . .
C7 C 1.7745(13) 1.7433(9) -0.0674(7) 0.048(3) Uani 1 1 d . . .
C8 C 1.8656(12) 1.6890(7) -0.0668(7) 0.044(3) Uani 1 1 d . . .
C9 C 0.8953(11) 1.0199(8) -0.0960(12) 0.097(6) Uani 1 1 d . . .
H9A H 0.8245 1.0339 -0.0679 0.146 Uiso 1 1 calc R . .
H9B H 0.8926 0.9611 -0.1146 0.146 Uiso 1 1 calc R . .
H9C H 0.9050 1.0574 -0.1430 0.146 Uiso 1 1 calc R . .
C10 C 0.9953(8) 1.0314(6) -0.0370(8) 0.061(3) Uani 1 1 d . . .
H10 H 1.0675 1.0241 -0.0681 0.073 Uiso 1 1 calc R . .
C11 C 1.0869(7) 1.1682(5) -0.0101(7) 0.037(2) Uani 1 1 d . . .
C12 C 1.1285(13) 1.2009(9) 0.0727(9) 0.053(3) Uani 1 1 d . . .
C13 C 1.2192(12) 1.2561(10) 0.0781(7) 0.048(3) Uani 1 1 d . . .
C14 C 1.2780(7) 1.2836(7) -0.0022(10) 0.055(3) Uani 1 1 d . . .
C15 C 1.2407(14) 1.2481(10) -0.0664(11) 0.070(4) Uani 1 1 d . . .
C16 C 1.1455(15) 1.1912(8) -0.0703(12) 0.074(5) Uani 1 1 d . . .
O1 O 2.0182(5) 1.6180(4) 0.0075(8) 0.064(2) Uani 1 1 d . . .
O2 O 0.9906(5) 1.1174(4) -0.0057(9) 0.071(3) Uani 1 1 d . . .
F1 F 1.9288(8) 1.6798(5) 0.1525(5) 0.072(2) Uani 1 1 d . . .
F2 F 1.7457(7) 1.7839(6) 0.1516(6) 0.074(2) Uani 1 1 d . . .
F3 F 1.7269(9) 1.7675(6) -0.1410(5) 0.084(3) Uani 1 1 d . . .
F4 F 1.9065(9) 1.6581(5) -0.1408(6) 0.087(3) Uani 1 1 d . . .
F5 F 1.0726(9) 1.1795(5) 0.1460(7) 0.082(3) Uani 1 1 d . . .
F6 F 1.2486(7) 1.2915(6) 0.1528(6) 0.072(2) Uani 1 1 d . . .
F7 F 1.2911(9) 1.2671(6) -0.1399(6) 0.084(3) Uani 1 1 d . . .
F8 F 1.1082(9) 1.1629(5) -0.1450(6) 0.080(3) Uani 1 1 d . . .
I1 I 1.58732(5) 1.86256(4) 0.00665(8) 0.0575(2) Uani 1 1 d . . .
I2 I 1.41981(5) 1.36482(4) 0.00837(8) 0.0616(3) Uani 1 1 d . . .
I3 I 1.65898(6) 1.5000 0.0000 0.0611(3) Uani 1 2 d S . .
I4 I 1.34938(6) 1.0000 0.0000 0.0567(3) Uani 1 2 d S . .
S1A S 1.5731(9) 1.5676(8) 0.2928(7) 0.131(5) Uani 0.523(10) 1 d PD A 1
C17A C 1.438(3) 1.508(3) 0.283(3) 0.159(19) Uiso 0.523(10) 1 d PD A 1
H17A H 1.4663 1.4498 0.2873 0.191 Uiso 0.523(10) 1 calc PR A 1
H17B H 1.4046 1.5197 0.3378 0.191 Uiso 0.523(10) 1 calc PR A 1
C18A C 1.333(4) 1.493(4) 0.236(4) 0.23(3) Uiso 0.523(10) 1 d PD A 1
H18A H 1.2687 1.4879 0.2739 0.343 Uiso 0.523(10) 1 calc PR A 1
H18B H 1.3407 1.4413 0.2045 0.343 Uiso 0.523(10) 1 calc PR A 1
H18C H 1.3195 1.5410 0.1993 0.343 Uiso 0.523(10) 1 calc PR A 1
C19A C 1.6654(17) 1.4805(8) 0.2469(12) 0.126(7) Uani 0.523(10) 1 d PD A 1
H19A H 1.6571 1.4282 0.2795 0.151 Uiso 0.523(10) 1 calc PR A 1
H19B H 1.6402 1.4683 0.1905 0.151 Uiso 0.523(10) 1 calc PR A 1
C20A C 1.7967(13) 1.5094(8) 0.2461(14) 0.104(5) Uani 0.523(10) 1 d P A 1
H20A H 1.8437 1.4631 0.2254 0.155 Uiso 0.523(10) 1 calc PR A 1
H20B H 1.8205 1.5237 0.3017 0.155 Uiso 0.523(10) 1 calc PR A 1
H20C H 1.8056 1.5589 0.2108 0.155 Uiso 0.523(10) 1 calc PR A 1
C21A C 1.590(3) 1.6496(13) 0.2230(15) 0.087(6) Uani 0.523(10) 1 d PD A 1
H21A H 1.6698 1.6672 0.2190 0.105 Uiso 0.523(10) 1 calc PR A 1
H21B H 1.5624 1.6328 0.1682 0.105 Uiso 0.523(10) 1 calc PR A 1
C22A C 1.5128(10) 1.7239(9) 0.2603(15) 0.104(5) Uani 0.523(10) 1 d PD A 1
H22A H 1.5169 1.7736 0.2247 0.155 Uiso 0.523(10) 1 calc PR A 1
H22B H 1.5405 1.7387 0.3148 0.155 Uiso 0.523(10) 1 calc PR A 1
H22C H 1.4340 1.7048 0.2640 0.155 Uiso 0.523(10) 1 calc PR A 1
S1B S 1.5749(7) 1.5709(4) 0.2029(5) 0.065(3) Uani 0.477(10) 1 d PD A 2
C17B C 1.431(2) 1.529(2) 0.1942(18) 0.089(9) Uiso 0.477(10) 1 d PD A 2
H17C H 1.3799 1.5769 0.1836 0.107 Uiso 0.477(10) 1 calc PR A 2
H17D H 1.4290 1.4922 0.1452 0.107 Uiso 0.477(10) 1 calc PR A 2
C18B C 1.383(3) 1.4799(18) 0.2629(19) 0.070(7) Uiso 0.477(10) 1 d PD A 2
H18D H 1.3102 1.4558 0.2465 0.105 Uiso 0.477(10) 1 calc PR A 2
H18E H 1.3720 1.5173 0.3099 0.105 Uiso 0.477(10) 1 calc PR A 2
H18F H 1.4352 1.4343 0.2778 0.105 Uiso 0.477(10) 1 calc PR A 2
C19B C 1.6654(17) 1.4805(8) 0.2469(12) 0.126(7) Uani 0.477(10) 1 d PD A 2
H19C H 1.6412 1.4677 0.3034 0.151 Uiso 0.477(10) 1 calc PR A 2
H19D H 1.6555 1.4289 0.2135 0.151 Uiso 0.477(10) 1 calc PR A 2
C20B C 1.7967(13) 1.5094(8) 0.2461(14) 0.104(5) Uani 0.477(10) 1 d P A 2
H20D H 1.8438 1.4640 0.2686 0.155 Uiso 0.477(10) 1 calc PR A 2
H20E H 1.8058 1.5604 0.2794 0.155 Uiso 0.477(10) 1 calc PR A 2
H20F H 1.8202 1.5213 0.1899 0.155 Uiso 0.477(10) 1 calc PR A 2
C21B C 1.590(3) 1.6432(13) 0.2835(14) 0.087(6) Uani 0.477(10) 1 d PD A 2
H21C H 1.5640 1.6177 0.3355 0.105 Uiso 0.477(10) 1 calc PR A 2
H21D H 1.6702 1.6601 0.2897 0.105 Uiso 0.477(10) 1 calc PR A 2
C22B C 1.5128(10) 1.7239(9) 0.2603(15) 0.104(5) Uani 0.477(10) 1 d PD A 2
H22D H 1.5122 1.7638 0.3060 0.155 Uiso 0.477(10) 1 calc PR A 2
H22E H 1.4352 1.7052 0.2489 0.155 Uiso 0.477(10) 1 calc PR A 2
H22F H 1.5440 1.7516 0.2118 0.155 Uiso 0.477(10) 1 calc PR A 2

loop_
_atom_site_aniso_label
_atom_site_aniso_U_11
_atom_site_aniso_U_22
_atom_site_aniso_U_33
_atom_site_aniso_U_23
_atom_site_aniso_U_13
_atom_site_aniso_U_12
C1 0.051(6) 0.062(8) 0.100(10) -0.001(7) -0.016(6) 0.002(5)
C2 0.029(4) 0.033(4) 0.090(8) 0.016(5) 0.006(4) -0.003(3)
C3 0.029(3) 0.027(4) 0.039(5) 0.009(4) 0.003(4) 0.001(3)
C4 0.035(6) 0.035(6) 0.097(11) 0.032(6) -0.015(6) -0.010(5)
C5 0.039(7) 0.042(6) 0.114(12) -0.001(8) 0.019(7) -0.003(6)
C6 0.031(4) 0.020(4) 0.059(6) 0.010(4) 0.002(5) 0.000(3)
C7 0.050(7) 0.035(6) 0.058(7) 0.000(5) 0.004(6) 0.012(5)
C8 0.039(6) 0.041(6) 0.052(7) -0.008(5) -0.007(5) -0.005(4)
C9 0.050(7) 0.057(9) 0.184(18) -0.024(9) -0.033(9) 0.014(6)
C10 0.035(5) 0.037(5) 0.110(10) -0.019(5) 0.002(5) 0.007(4)
C11 0.038(4) 0.028(4) 0.045(6) 0.010(4) 0.009(5) 0.007(3)
C12 0.041(6) 0.051(7) 0.068(8) 0.005(6) -0.002(6) 0.017(6)
C13 0.040(6) 0.054(7) 0.049(7) 0.006(6) 0.001(5) 0.001(5)
C14 0.036(4) 0.039(5) 0.090(9) 0.010(6) 0.022(7) 0.008(4)
C15 0.055(9) 0.031(6) 0.122(13) -0.008(8) 0.026(9) 0.006(6)
C16 0.057(10) 0.033(6) 0.132(15) -0.005(8) -0.010(9) 0.004(6)
O1 0.030(3) 0.032(3) 0.128(8) 0.010(4) 0.002(6) -0.004(2)
O2 0.032(3) 0.029(3) 0.152(9) -0.008(5) 0.002(6) 0.002(3)
F1 0.063(5) 0.077(5) 0.077(5) 0.024(4) -0.004(4) 0.007(4)
F2 0.063(5) 0.079(6) 0.081(6) -0.003(5) 0.013(5) 0.011(4)
F3 0.094(6) 0.076(6) 0.083(6) -0.017(5) -0.029(5) 0.024(5)
F4 0.081(6) 0.058(5) 0.122(7) -0.038(5) 0.017(5) 0.009(5)
F5 0.061(5) 0.057(5) 0.129(7) 0.027(5) 0.023(5) -0.001(4)
F6 0.061(5) 0.072(5) 0.084(6) 0.007(4) -0.010(4) 0.000(4)
F7 0.086(6) 0.070(5) 0.096(6) -0.003(5) 0.023(5) -0.007(5)
F8 0.096(7) 0.061(5) 0.084(5) -0.011(4) -0.006(5) -0.005(5)
I1 0.0341(3) 0.0328(3) 0.1057(6) -0.0071(5) -0.0051(5) 0.0011(2)
I2 0.0364(3) 0.0334(3) 0.1151(7) 0.0095(5) 0.0040(5) 0.0021(2)
I3 0.0285(4) 0.0492(5) 0.1056(10) 0.0296(7) 0.000 0.000
I4 0.0259(3) 0.0444(5) 0.0998(9) -0.0006(6) 0.000 0.000
S1A 0.088(6) 0.150(10) 0.156(11) 0.067(8) 0.031(7) -0.002(7)
C19A 0.19(2) 0.050(8) 0.137(14) 0.030(12) 0.019(18) 0.000(9)
C20A 0.090(9) 0.066(8) 0.155(15) 0.003(15) 0.019(12) 0.019(7)
C21A 0.127(17) 0.061(10) 0.073(11) 0.029(13) 0.021(18) -0.007(10)
C22A 0.056(8) 0.084(9) 0.171(17) 0.002(13) -0.033(10) 0.016(6)
S1B 0.080(5) 0.043(4) 0.070(5) 0.001(3) -0.021(4) 0.005(3)
C19B 0.19(2) 0.050(8) 0.137(14) 0.030(12) 0.019(18) 0.000(9)
C20B 0.090(9) 0.066(8) 0.155(15) 0.003(15) 0.019(12) 0.019(7)
C21B 0.127(17) 0.061(10) 0.073(11) 0.029(13) 0.021(18) -0.007(10)
C22B 0.056(8) 0.084(9) 0.171(17) 0.002(13) -0.033(10) 0.016(6)

loop_
_atom_type_symbol
_atom_type_description
_atom_type_scat_dispersion_real
_atom_type_scat_dispersion_imag
_atom_type_scat_source
C C 0.0033 0.0016 'International Tables Vol C Tables 4.2.6.8 and 6.1.1.4'
H H 0.0000 0.0000 'International Tables Vol C Tables 4.2.6.8 and 6.1.1.4'
O O 0.0106 0.0060 'International Tables Vol C Tables 4.2.6.8 and 6.1.1.4'
F F 0.0171 0.0103 'International Tables Vol C Tables 4.2.6.8 and 6.1.1.4'
I I -0.4742 1.8119 'International Tables Vol C Tables 4.2.6.8 and 6.1.1.4'
S S 0.1246 0.1234 'International Tables Vol C Tables 4.2.6.8 and 6.1.1.4'

loop_
_geom_angle_atom_site_label_1
_geom_angle_atom_site_label_2
_geom_angle_atom_site_label_3
_geom_angle
_geom_angle_site_symmetry_1
_geom_angle_site_symmetry_3
C2 C1 H1A 109.5 . .
C2 C1 H1B 109.5 . .
H1A C1 H1B 109.5 . .
C2 C1 H1C 109.5 . .
H1A C1 H1C 109.5 . .
H1B C1 H1C 109.5 . .
O1 C2 C2 112.0(12) . 3_585
O1 C2 C1 107.8(9) . .
C2 C2 C1 113.6(8) 3_585 .
O1 C2 H2 107.7 . .
C2 C2 H2 107.7 3_585 .
C1 C2 H2 107.7 . .
C4 C3 O1 127.9(12) . .
C4 C3 C8 117.6(9) . .
O1 C3 C8 113.9(10) . .
C3 C4 F1 117.8(12) . .
C3 C4 C5 121.7(14) . .
F1 C4 C5 120.5(15) . .
C6 C5 F2 118.7(14) . .
C6 C5 C4 125.1(15) . .
F2 C5 C4 116.2(15) . .
C5 C6 C7 117.6(9) . .
C5 C6 I1 126.3(10) . .
C7 C6 I1 116.0(8) . .
C8 C7 F3 119.7(11) . .
C8 C7 C6 118.5(11) . .
F3 C7 C6 121.8(11) . .
C7 C8 F4 118.9(12) . .
C7 C8 C3 119.3(10) . .
F4 C8 C3 121.8(11) . .
C10 C9 H9A 109.5 . .
C10 C9 H9B 109.5 . .
H9A C9 H9B 109.5 . .
C10 C9 H9C 109.5 . .
H9A C9 H9C 109.5 . .
H9B C9 H9C 109.5 . .
O2 C10 C9 107.6(9) . .
O2 C10 C10 108.8(13) . 3_575
C9 C10 C10 114.3(9) . 3_575
O2 C10 H10 108.7 . .
C9 C10 H10 108.7 . .
C10 C10 H10 108.7 3_575 .
C16 C11 O2 131.0(14) . .
C16 C11 C12 114.8(11) . .
O2 C11 C12 114.2(11) . .
C13 C12 F5 117.3(13) . .
C13 C12 C11 121.1(12) . .
F5 C12 C11 121.5(13) . .
C12 C13 F6 120.2(12) . .
C12 C13 C14 118.0(12) . .
F6 C13 C14 121.5(13) . .
C15 C14 C13 115.1(10) . .
C15 C14 I2 127.5(11) . .
C13 C14 I2 117.1(10) . .
C14 C15 F7 118.5(14) . .
C14 C15 C16 125.6(16) . .
F7 C15 C16 115.8(16) . .
C11 C16 F8 115.2(14) . .
C11 C16 C15 125.1(17) . .
F8 C16 C15 119.5(17) . .
C3 O1 C2 118.0(7) . .
C11 O2 C10 119.4(8) . .
C21A S1A C17A 115(2) . .
C21A S1A C19A 102.5(9) . .
C17A S1A C19A 95.4(18) . .
C18A C17A S1A 148(4) . .
C18A C17A H17A 99.9 . .
S1A C17A H17A 99.9 . .
C18A C17A H17B 99.9 . .
S1A C17A H17B 99.9 . .
H17A C17A H17B 104.1 . .
C17A C18A H18A 109.5 . .
C17A C18A H18B 109.5 . .
H18A C18A H18B 109.5 . .
C17A C18A H18C 109.5 . .
H18A C18A H18C 109.5 . .
H18B C18A H18C 109.5 . .
C20A C19A S1A 110.2(11) . .
C20A C19A H19A 109.6 . .
S1A C19A H19A 109.6 . .
C20A C19A H19B 109.6 . .
S1A C19A H19B 109.6 . .
H19A C19A H19B 108.1 . .
C19A C20A H20A 109.5 . .
C19A C20A H20B 109.5 . .
H20A C20A H20B 109.5 . .
C19A C20A H20C 109.5 . .
H20A C20A H20C 109.5 . .
H20B C20A H20C 109.5 . .
C22A C21A S1A 103.5(12) . .
C22A C21A H21A 111.1 . .
S1A C21A H21A 111.1 . .
C22A C21A H21B 111.1 . .
S1A C21A H21B 111.1 . .
H21A C21A H21B 109.0 . .
C21A C22A H22A 109.5 . .
C21A C22A H22B 109.5 . .
H22A C22A H22B 109.5 . .
C21A C22A H22C 109.5 . .
H22A C22A H22C 109.5 . .
H22B C22A H22C 109.5 . .
C21B S1B C17B 113.0(16) . .
C18B C17B S1B 119(2) . .
C18B C17B H17C 107.5 . .
S1B C17B H17C 107.5 . .
C18B C17B H17D 107.5 . .
S1B C17B H17D 107.5 . .
H17C C17B H17D 107.0 . .
C17B C18B H18D 109.5 . .
C17B C18B H18E 109.5 . .
H18D C18B H18E 109.5 . .
C17B C18B H18F 109.5 . .
H18D C18B H18F 109.5 . .
H18E C18B H18F 109.5 . .
S1B C21B H21C 110.5 . .
S1B C21B H21D 110.5 . .
H21C C21B H21D 108.7 . .

loop_
_geom_bond_atom_site_label_1
_geom_bond_atom_site_label_2
_geom_bond_distance
_geom_bond_site_symmetry_2
C1 C2 1.514(15) .
C1 H1A 0.9600 .
C1 H1B 0.9600 .
C1 H1C 0.9600 .
C2 O1 1.425(11) .
C2 C2 1.48(2) 3_585
C2 H2 0.9800 .
C3 C4 1.273(18) .
C3 O1 1.351(10) .
C3 C8 1.509(15) .
C4 F1 1.317(15) .
C4 C5 1.41(2) .
C5 C6 1.257(18) .
C5 F2 1.334(17) .
C6 C7 1.487(15) .
C6 I1 2.130(8) .
C7 C8 1.350(19) .
C7 F3 1.356(15) .
C8 F4 1.366(14) .
C9 C10 1.506(17) .
C9 H9A 0.9600 .
C9 H9B 0.9600 .
C9 H9C 0.9600 .
C10 O2 1.427(12) .
C10 C10 1.54(3) 3_575
C10 H10 0.9800 .
C11 C16 1.233(19) .
C11 O2 1.366(10) .
C11 C12 1.502(17) .
C12 C13 1.36(2) .
C12 F5 1.383(16) .
C13 F6 1.362(15) .
C13 C14 1.519(18) .
C14 C15 1.25(2) .
C14 I2 2.076(10) .
C15 F7 1.349(17) .
C15 C16 1.41(2) .
C16 F8 1.349(18) .
S1A C21A 1.706(17) .
S1A C17A 1.82(4) .
S1A C19A 1.873(17) .
C17A C18A 1.45(3) .
C17A H17A 0.9700 .
C17A H17B 0.9700 .
C18A H18A 0.9600 .
C18A H18B 0.9600 .
C18A H18C 0.9600 .
C19A C20A 1.59(2) .
C19A H19A 0.9700 .
C19A H19B 0.9700 .
C20A H20A 0.9600 .
C20A H20B 0.9600 .
C20A H20C 0.9600 .
C21A C22A 1.57(2) .
C21A H21A 0.9700 .
C21A H21B 0.9700 .
C22A H22A 0.9600 .
C22A H22B 0.9600 .
C22A H22C 0.9600 .
S1B C21B 1.722(19) .
S1B C17B 1.79(3) .
C17B C18B 1.45(3) .
C17B H17C 0.9700 .
C17B H17D 0.9700 .
C18B H18D 0.9600 .
C18B H18E 0.9600 .
C18B H18F 0.9600 .
C21B H21C 0.9700 .
C21B H21D 0.9700 .

loop_
_geom_torsion_atom_site_label_1
_geom_torsion_atom_site_label_2
_geom_torsion_atom_site_label_3
_geom_torsion_atom_site_label_4
_geom_torsion
_geom_torsion_site_symmetry_1
O1 C3 C4 F1 -7.6(16) .
C8 C3 C4 F1 -178.4(10) .
O1 C3 C4 C5 173.6(10) .
C8 C3 C4 C5 2.8(15) .
C3 C4 C5 C6 -2(2) .
F1 C4 C5 C6 179.6(12) .
C3 C4 C5 F2 178.7(11) .
F1 C4 C5 F2 -0.1(19) .
F2 C5 C6 C7 178.5(13) .
C4 C5 C6 C7 -1.2(17) .
F2 C5 C6 I1 2.2(19) .
C4 C5 C6 I1 -177.5(9) .
C5 C6 C7 C8 2.6(14) .
I1 C6 C7 C8 179.3(9) .
C5 C6 C7 F3 -176.6(16) .
I1 C6 C7 F3 0.1(16) .
F3 C7 C8 F4 -1(2) .
C6 C7 C8 F4 179.4(11) .
F3 C7 C8 C3 177.8(11) .
C6 C7 C8 C3 -1.4(17) .
C4 C3 C8 C7 -1.2(14) .
O1 C3 C8 C7 -173.3(10) .
C4 C3 C8 F4 177.9(12) .
O1 C3 C8 F4 5.8(14) .
C16 C11 C12 C13 4.3(16) .
O2 C11 C12 C13 -176.1(11) .
C16 C11 C12 F5 -179.1(12) .
O2 C11 C12 F5 0.5(14) .
F5 C12 C13 F6 -3.1(19) .
C11 C12 C13 F6 173.7(10) .
F5 C12 C13 C14 -177.2(10) .
C11 C12 C13 C14 -0.4(18) .
C12 C13 C14 C15 -4.0(15) .
F6 C13 C14 C15 -178.0(14) .
C12 C13 C14 I2 -178.0(10) .
F6 C13 C14 I2 8.0(15) .
C13 C14 C15 F7 -178.0(13) .
I2 C14 C15 F7 -5(2) .
C13 C14 C15 C16 4.9(18) .
I2 C14 C15 C16 178.2(10) .
O2 C11 C16 F8 1.1(19) .
C12 C11 C16 F8 -179.4(11) .
O2 C11 C16 C15 176.6(11) .
C12 C11 C16 C15 -3.9(18) .
C14 C15 C16 C11 -1(2) .
F7 C15 C16 C11 -178.0(13) .
C14 C15 C16 F8 174.5(14) .
F7 C15 C16 F8 -3(2) .
C4 C3 O1 C2 76.5(14) .
C8 C3 O1 C2 -112.3(12) .
C2 C2 O1 C3 107.3(11) 3_585
C1 C2 O1 C3 -127.0(11) .
C16 C11 O2 C10 58.2(18) .
C12 C11 O2 C10 -121.3(13) .
C9 C10 O2 C11 -128.2(13) .
C10 C10 O2 C11 107.5(12) 3_575
C21A S1A C17A C18A 8(9) .
C19A S1A C17A C18A -98(8) .
C21A S1A C19A C20A 64.2(19) .
C17A S1A C19A C20A -179(2) .
C17A S1A C21A C22A 78(3) .
C19A S1A C21A C22A -179.9(17) .
C21B S1B C17B C18B -62(3) .
